data_7719678
loop_
_publ_author_name
'Szyde&#x142;ko, Kinga'
'Koniarz, Sebastian'
'Bia&#x142;ek, Micha&#x142; J'
'Chmielewski, Piotr J.'

_publ_section_title
;
 Imidazo[1,5]carbachlorin as a hybrid ligand.
;
_journal_issue 44
_journal_name_full 'Dalton transactions (Cambridge, England : 2003)'
_journal_page_first 16461
_journal_page_last 16474
_journal_paper_doi 10.1039/d4dt03034f
_journal_volume 54
_journal_year 2025
_chemical_formula_moiety 'C50 H36 Ag0.94 Au0.9 Cl0.84 N5, 0.5[C6H14], 1[CH2Cl2]'
_chemical_formula_sum 'C54 H45 Ag0.94 Au0.9 Cl2.84 N5'
_chemical_formula_weight 1143.29
_space_group_crystal_system monoclinic
_space_group_IT_number 14
_space_group_name_Hall '-P 2yn'
_space_group_name_H-M_alt 'P 1 21/n 1'
_atom_sites_solution_hydrogens geom
_audit_creation_date 2025-09-08
_audit_creation_method
;
Olex2 1.5
(compiled 2025.07.13 svn.rb7424aed for OlexSys, GUI svn.r7314)
;
_audit_update_record
;
2025-09-09 deposited with the CCDC.	2025-10-15 downloaded from the CCDC.
;
_cell_angle_alpha 90
_cell_angle_beta 92.7667(12)
_cell_angle_gamma 90
_cell_formula_units_Z 4
_cell_length_a 16.4860(2)
_cell_length_b 9.15880(12)
_cell_length_c 30.2897(4)
_cell_measurement_reflns_used 31615
_cell_measurement_temperature 99.99(10)
_cell_measurement_theta_max 75.5400
_cell_measurement_theta_min 2.8940
_cell_volume 4568.17(10)
_computing_cell_refinement 'CrysAlisPro 1.171.43.123a (Rigaku OD, 2024)'
_computing_data_collection 'CrysAlisPro system (CCD 43.105a 64-bit (release 11-01-2024))'
_computing_data_reduction 'CrysAlisPro 1.171.43.123a (Rigaku OD, 2024)'
_computing_molecular_graphics 'Olex2 1.5 (Dolomanov et al., 2009)'
_computing_publication_material 'Olex2 1.5 (Dolomanov et al., 2009)'
_computing_structure_refinement 'SHELXL 2019/3 (Sheldrick, 2015)'
_computing_structure_solution 'ShelXL (Sheldrick, 2015)'
_diffrn_ambient_environment N~2~
_diffrn_ambient_temperature 99.99(10)
_diffrn_detector 'Hybrid Pixel Array Detector'
_diffrn_detector_area_resol_mean 10.0000
_diffrn_detector_type 'HyPix-Arc 150'
_diffrn_measured_fraction_theta_full 0.999
_diffrn_measured_fraction_theta_max 0.986
_diffrn_measurement_details
;
List of Runs (angles in degrees, time in seconds):

  # Type    Start    End  Width  t~exp~   \w     \q     \k     \f   Frames
#--------------------------------------------------------------------------
  1  \w     69.00  94.00   0.50    0.05    --   80.75  23.00 122.26   50
  2  \w     88.00 117.00   0.50    0.05    --   80.75  31.00 121.12   58
  3  \w     86.00 122.00   0.50    0.05    --   80.75  24.00   9.95   72
  4  \w     60.00  99.00   0.50    0.05    --   80.75  20.00 -18.17   78
  5  \w     88.00 118.00   0.50    0.05    --   80.75  31.00 -29.20   60
  6  \w     81.00 124.00   0.50    0.05    --   80.75  20.00 -45.40   86
  7  \w     66.00  96.00   0.50    0.05    --   80.75  22.00 -88.46   60
  8  \w    101.00 126.00   0.50    0.05    --   80.75  22.00-148.33   50
  9  \w     47.00  74.00   0.50    0.05    --   80.75   8.00-136.03   54
 10  \w     83.00 115.00   0.50    0.05    --   80.75   8.00-136.03   64
 11  \w     78.00 116.00   0.50    0.05    --   80.75  19.00 -59.94   76
 12  \w     47.00  96.00   0.50    0.05    --   80.75   4.00 -39.99   98
 13  \w     45.00  77.00   0.50    0.05    --   80.75   4.00  52.38   64
 14  \w     60.00 116.00   0.50    0.05    --   80.75   4.00  87.01  112
 15  \w     62.00  95.00   0.50    0.05    --   80.75  19.00  95.63   66
 16  \w     71.00 126.00   0.50    0.05    --   80.75  14.00 124.01  110
 17  \w     82.00 111.00   0.50    0.05    --   80.75  -2.00 159.97   58
 18  \w     44.00  70.00   0.50    0.05    --   80.75 -60.00 107.65   52
 19  \w     40.00  65.00   0.50    0.05    --   80.75 -63.00  -7.06   50
 20  \w     39.00  68.00   0.50    0.05    --   80.75 -58.00-149.23   58
 21  \w     24.00  69.00   0.50    0.05    --   61.86 -95.00  30.00   90
 22  \w     55.00  94.00   0.50    0.05    --   80.75-105.00 -28.87   78
 23  \w     42.00  67.00   0.50    0.05    --   80.75-106.00 -31.45   50
 24  \w     25.00  57.00   0.50    0.05    --   61.86 -95.00-120.00   64
 25  \w     28.00  60.00   0.50    0.05    --   61.86 -95.00 -30.00   64
 26  \w     25.00  62.00   0.50    0.05    --   61.86 -95.00 -60.00   74
 27  \w     27.00  53.00   0.50    0.05    --   61.86 -95.00-150.00   52
 28  \w     59.00  85.00   0.50    0.05    --   80.75 -97.00  21.42   52
 29  \w     25.00  51.00   0.50    0.05    --   61.86 -95.00  60.00   52
 30  \w     36.00  63.00   0.50    0.05    --   75.43-126.00 120.00   54
 31  \w     43.00  68.00   0.50    0.05    --   80.75 -97.00 111.48   50
 32  \w     29.00  55.00   0.50    0.05    --   61.86 -95.00 150.00   52
 33  \w    -83.00 -58.00   0.50    0.05    --  -79.25  88.00 154.02   50
 34  \w   -118.00 -92.00   0.50    0.05    --  -79.25 146.00 170.86   52
 35  \w    -76.00 -50.00   0.50    0.05    --  -79.25  88.00  60.49   52
 36  \w    -92.00 -53.00   0.50    0.05    --  -79.25 117.00  19.42   78
 37  \w    -75.00 -50.00   0.50    0.05    --  -79.25 120.00-126.73   50
 38  \w    -62.00 -36.00   0.50    0.05    --  -79.25  56.00-125.53   52
 39  \w    -99.00 -72.00   0.50    0.05    --  -63.14   0.00 -30.00   54
 40  \w    -58.00 -26.00   0.50    0.05    --  -63.14   0.00 -30.00   64
 41  \w   -106.00 -37.00   0.50    0.05    --  -74.78   0.00  90.00  138
 42  \w   -120.00 -43.00   0.50    0.05    --  -74.78 -15.00  30.00  154
 43  \w   -114.00 -89.00   0.50    0.05    --  -79.25 -77.00 -26.21   50
 44  \w   -114.00 -89.00   0.50    0.05    --  -79.25 -62.00-113.66   50
 45  \w   -114.00 -89.00   0.50    0.05    --  -79.25 -77.00-100.60   50
 46  \w   -114.00 -89.00   0.50    0.05    --  -79.25 -77.00 -70.16   50
 47  \w   -115.00 -90.00   0.50    0.05    --  -79.25 -76.00 119.12   50
 48  \w   -117.00 -92.00   0.50    0.05    --  -79.25 -95.00  60.44   50
;
_diffrn_measurement_device 'four-circle diffractometer'
_diffrn_measurement_device_type 'XtaLAB Synergy R, DW system, HyPix-Arc 150'
_diffrn_measurement_method '\w scans'
_diffrn_orient_matrix_type 'CrysAlisPro convention (1999,Acta A55,543-557)'
_diffrn_orient_matrix_UB_11 -0.0319598000
_diffrn_orient_matrix_UB_12 0.0082726000
_diffrn_orient_matrix_UB_13 0.0468732000
_diffrn_orient_matrix_UB_21 0.0703573000
_diffrn_orient_matrix_UB_22 0.1031545000
_diffrn_orient_matrix_UB_23 0.0141629000
_diffrn_orient_matrix_UB_31 -0.0527343000
_diffrn_orient_matrix_UB_32 0.1326553000
_diffrn_orient_matrix_UB_33 -0.0139331000
_diffrn_radiation_monochromator mirror
_diffrn_radiation_probe x-ray
_diffrn_radiation_type 'Cu K\a'
_diffrn_radiation_wavelength 1.54184
_diffrn_reflns_av_R_equivalents 0.0372
_diffrn_reflns_av_unetI/netI 0.0226
_diffrn_reflns_Laue_measured_fraction_full 0.999
_diffrn_reflns_Laue_measured_fraction_max 0.986
_diffrn_reflns_limit_h_max 20
_diffrn_reflns_limit_h_min -20
_diffrn_reflns_limit_k_max 11
_diffrn_reflns_limit_k_min -10
_diffrn_reflns_limit_l_max 38
_diffrn_reflns_limit_l_min -37
_diffrn_reflns_number 59029
_diffrn_reflns_point_group_measured_fraction_full 0.999
_diffrn_reflns_point_group_measured_fraction_max 0.986
_diffrn_reflns_theta_full 67.684
_diffrn_reflns_theta_max 75.751
_diffrn_reflns_theta_min 2.921
_diffrn_source 'Rotating-anode X-ray tube'
_diffrn_source_type 'Rigaku (Cu) X-ray Source'
_exptl_absorpt_coefficient_mu 10.471
_exptl_absorpt_correction_T_max 0.738
_exptl_absorpt_correction_T_min 0.152
_exptl_absorpt_correction_type analytical
_exptl_absorpt_process_details
;
CrysAlisPro 1.171.43.123a (Rigaku Oxford Diffraction, 2024)
Analytical numeric absorption correction using a multifaceted crystal
model based on expressions derived by R.C. Clark & J.S. Reid.
(Clark, R. C. & Reid, J. S. (1995). Acta Cryst. A51, 887-897)
Empirical absorption correction using spherical harmonics,
implemented in SCALE3 ABSPACK scaling algorithm.
;
_exptl_crystal_colour 'dark brown'
_exptl_crystal_colour_modifier dark
_exptl_crystal_colour_primary brown
_exptl_crystal_density_diffrn 1.662
_exptl_crystal_description needle
_exptl_crystal_F_000 2270
_exptl_crystal_size_max 0.536
_exptl_crystal_size_mid 0.097
_exptl_crystal_size_min 0.033
_refine_diff_density_max 1.704
_refine_diff_density_min -2.721
_refine_diff_density_rms 0.129
_refine_ls_extinction_method none
_refine_ls_goodness_of_fit_ref 1.037
_refine_ls_hydrogen_treatment constr
_refine_ls_matrix_type full
_refine_ls_number_parameters 528
_refine_ls_number_reflns 9385
_refine_ls_number_restraints 0
_refine_ls_restrained_S_all 1.037
_refine_ls_R_factor_all 0.0663
_refine_ls_R_factor_gt 0.0623
_refine_ls_shift/su_max 0.001
_refine_ls_shift/su_mean 0.000
_refine_ls_structure_factor_coef Fsqd
_refine_ls_weighting_details 'w=1/[\s^2^(Fo^2^)+(0.0661P)^2^+28.8470P] where P=(Fo^2^+2Fc^2^)/3'
_refine_ls_weighting_scheme calc
_refine_ls_wR_factor_gt 0.1553
_refine_ls_wR_factor_ref 0.1578
_reflns_Friedel_coverage 0.000
_reflns_number_gt 8491
_reflns_number_total 9385
_reflns_threshold_expression 'I > 2\s(I)'
_cod_data_source_file d4dt03034f2.cif
_cod_data_source_block agau(i)cl
_cod_depositor_comments 'Adding full bibliography for 7719677--7719681.cif.'
_cod_original_cell_volume 4568.18(10)
_cod_original_formula_sum 'C54 H45 Ag0.94 Au0.90 Cl2.84 N5'
_cod_database_code 7719678
_shelx_shelxl_version_number 2019/3
_chemical_oxdiff_formula 'C H N O S Ag '
_shelx_space_group_comment
;
The symmetry employed for this shelxl refinement is uniquely defined
by the following loop, which should always be used as a source of
symmetry information in preference to the above space-group names.
They are only intended as comments.
;
_shelx_estimated_absorpt_t_max 0.724
_shelx_estimated_absorpt_t_min 0.071
_olex2_refinement_description
;
1. Fixed Uiso
 At 1.2 times of:
  All C(H) groups
 At 1.5 times of:
  All C(H,H,H) groups
2. Shared sites
{Au10, Ag1}
{C2A, N2}
{C3A, N3}
3. Uiso/Uaniso restraints and constraints
Uanis(Au10) = Uanis(Ag1)
Uanis(C2A) = Uanis(N2)
Uanis(N2) = Uanis(C2A)
Uanis(C3A) = Uanis(N3)
4. Others
 Sof(Ag1)=1-FVAR(1)
 Sof(Au10)=FVAR(1)
 Fixed Sof: Au1(0.84) Cl1(0.84) N2(0.5) N3(0.5) C2A(0.5) C3A(0.5)
5.a Aromatic/amide H refined with riding coordinates:
 C7(H7), C8(H8), C102(H102), C106(H106), C18(H18), C202(H202), C206(H206),
 C33(H33), C103(H103), C205(H205), C13(H13), C32(H32), C105(H105), C155(H155),
 C203(H203), C17(H17), C12(H12), C56(H56), C153(H153), C156(H156), C152(H152),
 C55(H55), C52(H52), C53(H53)
5.b Idealised Me refined as rotating group:
 C207(H20A,H20B,H20C), C157(H15A,H15B,H15C), C107(H10A,H10B,H10C), C57(H57A,
 H57B,H57C)
;
_smtbx_masks_void_probe_radius 1.2
_smtbx_masks_void_truncation_radius 1.2
_olex2_submission_special_instructions 'No special instructions were received'
_oxdiff_exptl_absorpt_empirical_details
;
Empirical correction (ABSPACK) includes:
- Absorption correction using spherical harmonics
- Frame scaling
;
_oxdiff_exptl_absorpt_empirical_full_max 1.546
_oxdiff_exptl_absorpt_empirical_full_min 0.639

loop_
_space_group_symop_operation_xyz
'x, y, z'
'-x+1/2, y+1/2, -z+1/2'
'-x, -y, -z'
'x-1/2, -y-1/2, z-1/2'

loop_
_atom_site_label
_atom_site_type_symbol
_atom_site_fract_x
_atom_site_fract_y
_atom_site_fract_z
_atom_site_U_iso_or_equiv
_atom_site_adp_type
_atom_site_occupancy
_atom_site_site_symmetry_order
_atom_site_calc_flag
_atom_site_refinement_flags_posn
_atom_site_refinement_flags_adp
_atom_site_refinement_flags_occupancy
_atom_site_disorder_assembly
_atom_site_disorder_group
Au1 Au 0.17669(2) -0.09885(4) 0.59932(2) 0.05393(14) Uani 0.84 1 d . . P . .
Ag1 Ag 0.53727(3) 0.27529(5) 0.45746(2) 0.04578(18) Uani 0.940(4) 1 d . . P A 4
Cl1 Cl 0.07217(14) -0.1842(3) 0.63650(8) 0.0711(7) Uani 0.84 1 d . . P . .
N22 N 0.5935(4) 0.3537(6) 0.51423(18) 0.0499(13) Uani 1 1 d . . . . .
N24 N 0.4786(4) 0.2034(7) 0.4011(2) 0.0535(14) Uani 1 1 d . . . . .
N23 N 0.6327(4) 0.3464(7) 0.4221(2) 0.0553(14) Uani 1 1 d . . . . .
C201 C 0.2736(4) 0.0305(8) 0.4194(2) 0.0532(16) Uani 1 1 d . . . . .
N33 N 0.2691(4) -0.0208(8) 0.5664(2) 0.0660(17) Uani 1 1 d . . . . .
N2 N 0.3384(4) 0.0618(7) 0.5112(2) 0.0529(15) Uani 0.5 1 d . . P B 2
C21 C 0.4469(4) 0.1934(8) 0.4924(2) 0.0499(15) Uani 1 1 d . . . . .
C5 C 0.4968(5) 0.2704(8) 0.5693(2) 0.0534(16) Uani 1 1 d . . . . .
N3 N 0.3796(5) 0.1066(8) 0.5500(2) 0.0617(17) Uani 0.5 1 d . . P B 1
C7 C 0.6114(5) 0.4485(8) 0.5841(3) 0.0568(17) Uani 1 1 d . . . . .
H7 H 0.603430 0.469665 0.614253 0.068 Uiso 1 1 calc R U . . .
C1 C 0.3815(4) 0.1184(7) 0.4743(2) 0.0503(15) Uani 1 1 d . . . . .
C4 C 0.4467(4) 0.1930(8) 0.5388(2) 0.0503(15) Uani 1 1 d . . . . .
C20 C 0.3530(4) 0.1007(7) 0.4306(2) 0.0502(15) Uani 1 1 d . . . . .
C6 C 0.5623(4) 0.3520(8) 0.5560(2) 0.0513(16) Uani 1 1 d . . . . .
C9 C 0.6611(4) 0.4433(8) 0.5161(2) 0.0519(16) Uani 1 1 d . . . . .
C8 C 0.6711(5) 0.5031(8) 0.5595(2) 0.0573(17) Uani 1 1 d . . . . .
H8 H 0.712291 0.569535 0.569406 0.069 Uiso 1 1 calc R U . . .
C102 C 0.8486(5) 0.5060(9) 0.5237(3) 0.0623(19) Uani 1 1 d . . . . .
H102 H 0.838676 0.422129 0.541069 0.075 Uiso 1 1 calc R U . . .
C19 C 0.4002(4) 0.1488(8) 0.3964(2) 0.0540(16) Uani 1 1 d . . . . .
C14 C 0.6431(5) 0.3211(9) 0.3776(2) 0.0564(17) Uani 1 1 d . . . . .
C106 C 0.8057(5) 0.6775(8) 0.4676(2) 0.0573(17) Uani 1 1 d . . . . .
H106 H 0.766275 0.711550 0.446072 0.069 Uiso 1 1 calc R U . . .
C18 C 0.3769(5) 0.1383(9) 0.3504(3) 0.0612(18) Uani 1 1 d . . . . .
H18 H 0.325403 0.108343 0.338111 0.073 Uiso 1 1 calc R U . . .
C101 C 0.7900(4) 0.5529(8) 0.4918(3) 0.0557(17) Uani 1 1 d . . . . .
C202 C 0.2681(5) -0.1166(8) 0.4098(3) 0.0617(19) Uani 1 1 d . . . . .
H202 H 0.316083 -0.174105 0.410391 0.074 Uiso 1 1 calc R U . . .
C204 C 0.1217(5) -0.1046(8) 0.3988(3) 0.0585(18) Uani 1 1 d . . . . .
C206 C 0.2011(4) 0.1094(9) 0.4194(3) 0.0603(19) Uani 1 1 d . . . . .
H206 H 0.202333 0.210672 0.426163 0.072 Uiso 1 1 calc R U . . .
C10 C 0.7150(4) 0.4673(8) 0.4819(2) 0.0521(16) Uani 1 1 d . . . . .
C51 C 0.4793(5) 0.2677(8) 0.6170(2) 0.0552(17) Uani 1 1 d . . . . .
C16 C 0.5060(5) 0.2210(8) 0.3590(2) 0.0548(17) Uani 1 1 d . . . . .
C33 C 0.3357(5) 0.0525(9) 0.5835(3) 0.0624(19) Uani 1 1 d . . . . .
H33 H 0.349415 0.064156 0.614127 0.075 Uiso 1 1 calc R U . B 1
C103 C 0.9212(5) 0.5818(9) 0.5300(3) 0.064(2) Uani 1 1 d . . . . .
H103 H 0.960303 0.548535 0.551799 0.077 Uiso 1 1 calc R U . . .
C11 C 0.7018(5) 0.4151(8) 0.4389(2) 0.0586(18) Uani 1 1 d . . . . .
C205 C 0.1274(5) 0.0413(9) 0.4096(3) 0.066(2) Uani 1 1 d . . . . .
H205 H 0.078936 0.097286 0.410295 0.079 Uiso 1 1 calc R U . . .
C13 C 0.7227(5) 0.3715(8) 0.3672(3) 0.0587(18) Uani 1 1 d . . . . .
H13 H 0.745691 0.367008 0.339092 0.070 Uiso 1 1 calc R U . . .
C32 C 0.2706(5) -0.0126(8) 0.5203(3) 0.0603(18) Uani 1 1 d . . . . .
H32 H 0.231529 -0.051873 0.499503 0.072 Uiso 1 1 calc R U . B 1
C105 C 0.8791(5) 0.7538(8) 0.4744(3) 0.0559(17) Uani 1 1 d . . . . .
H105 H 0.888520 0.839683 0.457827 0.067 Uiso 1 1 calc R U . . .
C15 C 0.5832(5) 0.2662(9) 0.3478(3) 0.0607(19) Uani 1 1 d . . . . .
C155 C 0.5910(5) 0.3473(11) 0.2254(3) 0.068(2) Uani 1 1 d . . . . .
H155 H 0.569387 0.417769 0.205090 0.082 Uiso 1 1 calc R U . . .
C203 C 0.1933(5) -0.1825(9) 0.3992(3) 0.0626(19) Uani 1 1 d . . . . .
H203 H 0.191733 -0.283551 0.392100 0.075 Uiso 1 1 calc R U . . .
C104 C 0.9382(5) 0.7047(8) 0.5054(3) 0.0586(18) Uani 1 1 d . . . . .
C17 C 0.4417(5) 0.1790(9) 0.3275(3) 0.0633(19) Uani 1 1 d . . . . .
H17 H 0.444420 0.179710 0.296242 0.076 Uiso 1 1 calc R U . . .
C12 C 0.7589(5) 0.4262(8) 0.4045(3) 0.0600(18) Uani 1 1 d . . . . .
H12 H 0.812338 0.464914 0.407600 0.072 Uiso 1 1 calc R U . . .
C56 C 0.4079(5) 0.3274(10) 0.6316(2) 0.065(2) Uani 1 1 d . . . . .
H56 H 0.371213 0.375027 0.611196 0.078 Uiso 1 1 calc R U . . .
C153 C 0.6725(6) 0.1394(11) 0.2418(3) 0.075(2) Uani 1 1 d . . . . .
H153 H 0.707788 0.064691 0.232463 0.089 Uiso 1 1 calc R U . . .
C151 C 0.6035(5) 0.2568(9) 0.3002(2) 0.0584(18) Uani 1 1 d . . . . .
C154 C 0.6405(5) 0.2368(11) 0.2104(3) 0.068(2) Uani 1 1 d . . . . .
C156 C 0.5726(6) 0.3565(10) 0.2691(3) 0.070(2) Uani 1 1 d . . . . .
H156 H 0.537978 0.432532 0.278220 0.085 Uiso 1 1 calc R U . . .
C152 C 0.6551(5) 0.1462(11) 0.2859(3) 0.072(2) Uani 1 1 d . . . . .
H152 H 0.677806 0.076889 0.306320 0.086 Uiso 1 1 calc R U . . .
C55 C 0.3898(6) 0.3177(11) 0.6762(3) 0.072(2) Uani 1 1 d . . . . .
H55 H 0.341601 0.362034 0.685695 0.086 Uiso 1 1 calc R U . . .
C207 C 0.0413(5) -0.1759(10) 0.3867(3) 0.072(2) Uani 1 1 d . . . . .
H20A H 0.034669 -0.262419 0.405206 0.107 Uiso 1 1 calc R U . . .
H20B H 0.039789 -0.204961 0.355522 0.107 Uiso 1 1 calc R U . . .
H20C H -0.002726 -0.106737 0.391488 0.107 Uiso 1 1 calc R U . . .
C54 C 0.4396(7) 0.2461(10) 0.7063(3) 0.083(3) Uani 1 1 d . . . . .
C157 C 0.6584(6) 0.2243(12) 0.1622(3) 0.084(3) Uani 1 1 d . . . . .
H15A H 0.656912 0.321584 0.148725 0.126 Uiso 1 1 calc R U . . .
H15B H 0.617560 0.161827 0.147166 0.126 Uiso 1 1 calc R U . . .
H15C H 0.712416 0.181498 0.159497 0.126 Uiso 1 1 calc R U . . .
C107 C 1.0180(5) 0.7866(10) 0.5124(3) 0.071(2) Uani 1 1 d . . . . .
H10A H 1.008763 0.877478 0.528430 0.106 Uiso 1 1 calc R U . . .
H10B H 1.039842 0.809281 0.483631 0.106 Uiso 1 1 calc R U . . .
H10C H 1.056940 0.725727 0.529541 0.106 Uiso 1 1 calc R U . . .
C52 C 0.5305(7) 0.1978(12) 0.6476(3) 0.091(3) Uani 1 1 d . . . . .
H52 H 0.579994 0.157186 0.638498 0.110 Uiso 1 1 calc R U . . .
C57 C 0.4199(9) 0.2316(12) 0.7546(3) 0.106(4) Uani 1 1 d . . . . .
H57A H 0.363338 0.260174 0.758271 0.158 Uiso 1 1 calc R U . . .
H57B H 0.455955 0.295291 0.772684 0.158 Uiso 1 1 calc R U . . .
H57C H 0.427769 0.130085 0.764115 0.158 Uiso 1 1 calc R U . . .
C53 C 0.5104(9) 0.1862(14) 0.6914(3) 0.118(5) Uani 1 1 d . . . . .
H53 H 0.546120 0.135866 0.711762 0.141 Uiso 1 1 calc R U . . .
Au10 Au 0.53727(3) 0.27529(5) 0.45746(2) 0.04578(18) Uani 0.060(4) 1 d . . P A 3
C2A C 0.3384(4) 0.0618(7) 0.5112(2) 0.0529(15) Uani 0.5 1 d . . P B 1
C3A C 0.3796(5) 0.1066(8) 0.5500(2) 0.0617(17) Uani 0.5 1 d . . P B 2

loop_
_atom_site_aniso_label
_atom_site_aniso_U_11
_atom_site_aniso_U_22
_atom_site_aniso_U_33
_atom_site_aniso_U_23
_atom_site_aniso_U_13
_atom_site_aniso_U_12
Au1 0.0587(2) 0.0517(2) 0.0522(2) 0.01157(15) 0.01115(15) 0.00884(15)
Ag1 0.0498(3) 0.0411(3) 0.0471(3) 0.00063(18) 0.00820(18) 0.00858(18)
Cl1 0.0554(12) 0.0967(18) 0.0623(13) 0.0253(12) 0.0148(10) 0.0051(12)
N22 0.059(3) 0.049(3) 0.042(3) 0.001(2) 0.005(2) 0.010(3)
N24 0.055(3) 0.050(3) 0.056(3) -0.004(3) 0.007(3) 0.001(3)
N23 0.054(3) 0.058(4) 0.054(3) -0.004(3) 0.006(3) 0.008(3)
C201 0.058(4) 0.049(4) 0.053(4) 0.001(3) 0.010(3) 0.005(3)
N33 0.081(5) 0.058(4) 0.058(4) 0.000(3) 0.002(3) 0.007(3)
N2 0.060(4) 0.046(3) 0.054(4) 0.008(3) 0.011(3) 0.008(3)
C21 0.046(3) 0.046(4) 0.057(4) -0.003(3) 0.003(3) 0.009(3)
C5 0.063(4) 0.043(4) 0.055(4) 0.005(3) 0.005(3) 0.015(3)
N3 0.071(4) 0.054(4) 0.060(4) 0.003(3) 0.007(3) 0.012(3)
C7 0.066(4) 0.048(4) 0.057(4) 0.002(3) 0.010(3) 0.014(3)
C1 0.051(4) 0.041(3) 0.059(4) 0.005(3) 0.012(3) 0.005(3)
C4 0.049(4) 0.047(4) 0.055(4) 0.009(3) 0.013(3) 0.006(3)
C20 0.050(4) 0.042(4) 0.059(4) 0.001(3) 0.008(3) 0.006(3)
C6 0.054(4) 0.047(4) 0.053(4) 0.005(3) 0.006(3) 0.013(3)
C9 0.054(4) 0.043(4) 0.060(4) 0.005(3) 0.011(3) 0.008(3)
C8 0.070(5) 0.041(4) 0.061(4) 0.001(3) 0.006(3) 0.010(3)
C102 0.082(5) 0.052(4) 0.053(4) 0.005(3) 0.000(4) 0.008(4)
C19 0.057(4) 0.048(4) 0.057(4) -0.001(3) 0.012(3) 0.010(3)
C14 0.062(4) 0.059(4) 0.050(4) -0.008(3) 0.015(3) -0.002(3)
C106 0.069(5) 0.053(4) 0.051(4) 0.005(3) 0.006(3) 0.010(4)
C18 0.062(4) 0.061(5) 0.061(4) -0.002(4) 0.008(3) 0.004(4)
C101 0.053(4) 0.048(4) 0.067(4) -0.004(3) 0.014(3) 0.004(3)
C202 0.058(4) 0.050(4) 0.078(5) 0.009(4) 0.007(4) 0.004(3)
C204 0.059(4) 0.055(4) 0.062(4) 0.003(3) 0.006(3) 0.000(3)
C206 0.049(4) 0.053(4) 0.079(5) -0.006(4) 0.000(3) 0.006(3)
C10 0.055(4) 0.044(4) 0.058(4) -0.001(3) 0.006(3) 0.004(3)
C51 0.059(4) 0.053(4) 0.054(4) 0.004(3) 0.010(3) 0.012(3)
C16 0.066(4) 0.053(4) 0.046(4) -0.005(3) 0.009(3) 0.007(3)
C33 0.082(5) 0.054(4) 0.050(4) 0.004(3) 0.002(4) 0.009(4)
C103 0.067(5) 0.065(5) 0.061(5) 0.004(4) 0.002(4) 0.009(4)
C11 0.075(5) 0.051(4) 0.052(4) 0.000(3) 0.014(3) 0.010(4)
C205 0.061(5) 0.063(5) 0.073(5) -0.005(4) 0.008(4) 0.005(4)
C13 0.058(4) 0.057(4) 0.062(4) -0.004(3) 0.014(3) 0.014(3)
C32 0.067(5) 0.051(4) 0.063(4) 0.003(3) 0.009(4) 0.003(4)
C105 0.059(4) 0.048(4) 0.062(4) 0.003(3) 0.010(3) 0.000(3)
C15 0.065(5) 0.060(5) 0.059(4) -0.004(4) 0.017(4) 0.004(4)
C155 0.076(5) 0.081(6) 0.048(4) -0.002(4) 0.003(4) 0.008(4)
C203 0.070(5) 0.046(4) 0.072(5) 0.006(4) 0.003(4) -0.002(4)
C104 0.058(4) 0.051(4) 0.067(5) -0.004(3) 0.010(3) 0.004(3)
C17 0.070(5) 0.064(5) 0.056(4) -0.006(4) 0.004(4) -0.009(4)
C12 0.061(4) 0.054(4) 0.066(5) -0.003(4) 0.013(4) 0.004(3)
C56 0.074(5) 0.075(5) 0.046(4) -0.007(4) 0.007(3) 0.012(4)
C153 0.083(6) 0.075(6) 0.068(5) -0.011(4) 0.024(4) 0.015(5)
C151 0.066(5) 0.062(5) 0.048(4) -0.004(3) 0.010(3) 0.004(4)
C154 0.056(4) 0.093(6) 0.057(4) -0.007(4) 0.008(3) 0.008(4)
C156 0.083(6) 0.071(5) 0.058(5) -0.009(4) 0.010(4) 0.017(5)
C152 0.072(5) 0.079(6) 0.066(5) 0.003(4) 0.020(4) 0.008(4)
C55 0.073(5) 0.083(6) 0.061(5) -0.010(4) 0.018(4) -0.012(5)
C207 0.060(5) 0.070(5) 0.085(6) 0.006(5) 0.003(4) 0.001(4)
C54 0.145(9) 0.059(5) 0.046(4) 0.006(4) 0.025(5) 0.014(5)
C157 0.091(7) 0.104(8) 0.058(5) -0.009(5) 0.014(5) 0.008(6)
C107 0.072(5) 0.062(5) 0.078(6) -0.007(4) 0.001(4) -0.004(4)
C52 0.122(8) 0.099(7) 0.054(5) 0.015(5) 0.014(5) 0.057(7)
C57 0.174(12) 0.085(7) 0.061(6) 0.004(5) 0.035(7) 0.009(7)
C53 0.189(13) 0.110(9) 0.056(5) 0.029(6) 0.025(7) 0.081(9)
Au10 0.0498(3) 0.0411(3) 0.0471(3) 0.00063(18) 0.00820(18) 0.00858(18)
C2A 0.060(4) 0.046(3) 0.054(4) 0.008(3) 0.011(3) 0.008(3)
C3A 0.071(4) 0.054(4) 0.060(4) 0.003(3) 0.007(3) 0.012(3)

loop_
_atom_type_symbol
_atom_type_description
_atom_type_scat_dispersion_real
_atom_type_scat_dispersion_imag
_atom_type_scat_source
C C 0.0181 0.0091 'International Tables Vol C Tables 4.2.6.8 and 6.1.1.4'
H H 0.0000 0.0000 'International Tables Vol C Tables 4.2.6.8 and 6.1.1.4'
Ag Ag 0.1306 4.2820 'International Tables Vol C Tables 4.2.6.8 and 6.1.1.4'
Au Au -4.4197 7.2980 'International Tables Vol C Tables 4.2.6.8 and 6.1.1.4'
Cl Cl 0.3639 0.7018 'International Tables Vol C Tables 4.2.6.8 and 6.1.1.4'
N N 0.0311 0.0180 'International Tables Vol C Tables 4.2.6.8 and 6.1.1.4'

loop_
_exptl_crystal_face_index_h
_exptl_crystal_face_index_k
_exptl_crystal_face_index_l
_exptl_crystal_face_perp_dist
3 6 -2 0.2462
0 -6 3 0.2716
-10 0 7 0.0243
0 5 -10 0.2286
2 -1 -19 0.0452
-10 0 -4 0.0267
10 0 4 0.0345
-10 0 9 0.0144
10 0 -9 0.0185
-3 0 -19 0.0490
3 0 19 0.0507
-9 -3 -2 0.1418
-9 -3 -2 0.1285
10 -1 -8 0.0640
0 0 20 0.0460
-4 3 15 0.1584
7 0 14 0.0437
2 5 11 0.2170

loop_
_geom_angle_atom_site_label_1
_geom_angle_atom_site_label_2
_geom_angle_atom_site_label_3
_geom_angle
_geom_angle_site_symmetry_1
_geom_angle_site_symmetry_3
_geom_angle_publ_flag
N33 Au1 Cl1 179.3(2) . . ?
N22 Ag1 N23 90.0(2) . . ?
N24 Ag1 N22 178.0(2) . . ?
N24 Ag1 N23 90.5(2) . . ?
C21 Ag1 N22 90.3(3) . . ?
C21 Ag1 N24 89.3(3) . . ?
C21 Ag1 N23 176.5(3) . . ?
C6 N22 Ag1 126.1(5) . . ?
C6 N22 Au10 126.1(5) . . ?
C9 N22 Ag1 125.0(5) . . ?
C9 N22 C6 107.7(6) . . ?
C9 N22 Au10 125.0(5) . . ?
C19 N24 Ag1 127.3(5) . . ?
C19 N24 Au10 127.3(5) . . ?
C16 N24 Ag1 125.1(5) . . ?
C16 N24 C19 107.0(6) . . ?
C16 N24 Au10 125.1(5) . . ?
C14 N23 Ag1 126.0(5) . . ?
C14 N23 Au10 126.0(5) . . ?
C11 N23 Ag1 126.4(5) . . ?
C11 N23 C14 107.3(6) . . ?
C11 N23 Au10 126.4(5) . . ?
C202 C201 C20 121.3(7) . . ?
C202 C201 C206 117.2(7) . . ?
C206 C201 C20 121.5(7) . . ?
C33 N33 Au1 127.2(5) . . ?
C33 N33 C32 107.5(7) . . ?
C32 N33 Au1 124.7(6) . . ?
C32 N2 C1 141.2(7) . . ?
C32 N2 C3A 110.7(7) . . ?
C3A N2 C1 108.0(6) . . ?
C1 C21 Ag1 124.3(5) . . ?
C1 C21 C4 111.0(6) . . ?
C1 C21 Au10 124.3(5) . . ?
C4 C21 Ag1 124.3(5) . . ?
C4 C21 Au10 124.3(5) . . ?
C4 C5 C51 119.8(7) . . ?
C6 C5 C4 121.5(7) . . ?
C6 C5 C51 118.7(7) . . ?
C33 N3 C4 145.9(8) . . ?
C33 N3 C2A 105.4(7) . . ?
C2A N3 C4 108.6(6) . . ?
C6 C7 H7 126.2 . . ?
C8 C7 H7 126.2 . . ?
C8 C7 C6 107.6(7) . . ?
C21 C1 N2 106.0(6) . . ?
C21 C1 C20 131.4(7) . . ?
C21 C1 C2A 106.0(6) . . ?
C20 C1 N2 122.5(7) . . ?
C20 C1 C2A 122.5(7) . . ?
C21 C4 N3 106.3(7) . . ?
C21 C4 C3A 106.3(7) . . ?
C5 C4 C21 128.9(7) . . ?
C5 C4 N3 124.5(7) . . ?
C5 C4 C3A 124.5(7) . . ?
C1 C20 C201 121.3(6) . . ?
C1 C20 C19 119.6(7) . . ?
C19 C20 C201 119.1(7) . . ?
N22 C6 C5 126.7(7) . . ?
N22 C6 C7 107.9(6) . . ?
C5 C6 C7 125.4(7) . . ?
N22 C9 C8 108.8(6) . . ?
N22 C9 C10 126.6(7) . . ?
C10 C9 C8 124.5(7) . . ?
C7 C8 C9 108.1(7) . . ?
C7 C8 H8 126.0 . . ?
C9 C8 H8 126.0 . . ?
C101 C102 H102 119.9 . . ?
C103 C102 H102 119.9 . . ?
C103 C102 C101 120.2(7) . . ?
N24 C19 C20 126.0(7) . . ?
N24 C19 C18 109.2(6) . . ?
C20 C19 C18 124.6(7) . . ?
N23 C14 C13 108.3(7) . . ?
N23 C14 C15 124.8(7) . . ?
C15 C14 C13 126.7(7) . . ?
C101 C106 H106 119.6 . . ?
C101 C106 C105 120.8(7) . . ?
C105 C106 H106 119.6 . . ?
C19 C18 H18 126.3 . . ?
C17 C18 C19 107.4(7) . . ?
C17 C18 H18 126.3 . . ?
C102 C101 C10 121.3(7) . . ?
C106 C101 C102 118.5(7) . . ?
C106 C101 C10 120.2(7) . . ?
C201 C202 H202 119.4 . . ?
C201 C202 C203 121.3(7) . . ?
C203 C202 H202 119.4 . . ?
C205 C204 C203 116.9(8) . . ?
C205 C204 C207 121.8(8) . . ?
C203 C204 C207 121.3(7) . . ?
C201 C206 H206 119.7 . . ?
C205 C206 C201 120.6(7) . . ?
C205 C206 H206 119.7 . . ?
C9 C10 C101 118.8(7) . . ?
C11 C10 C9 123.7(7) . . ?
C11 C10 C101 117.5(7) . . ?
C56 C51 C5 120.7(7) . . ?
C52 C51 C5 121.3(7) . . ?
C52 C51 C56 117.9(7) . . ?
N24 C16 C15 126.9(7) . . ?
N24 C16 C17 108.4(7) . . ?
C15 C16 C17 124.6(7) . . ?
N33 C33 N3 109.8(7) . . ?
N33 C33 H33 125.1 . . ?
N33 C33 C3A 109.8(7) . . ?
N3 C33 H33 125.1 . . ?
C102 C103 H103 119.1 . . ?
C104 C103 C102 121.8(8) . . ?
C104 C103 H103 119.1 . . ?
N23 C11 C10 126.2(7) . . ?
N23 C11 C12 108.9(7) . . ?
C10 C11 C12 124.9(8) . . ?
C204 C205 C206 122.4(8) . . ?
C204 C205 H205 118.8 . . ?
C206 C205 H205 118.8 . . ?
C14 C13 H13 126.0 . . ?
C12 C13 C14 108.0(7) . . ?
C12 C13 H13 126.0 . . ?
N33 C32 H32 126.7 . . ?
N2 C32 N33 106.6(7) . . ?
C2A C32 N33 106.6(7) . . ?
C2A C32 H32 126.7 . . ?
C106 C105 H105 119.7 . . ?
C104 C105 C106 120.5(7) . . ?
C104 C105 H105 119.7 . . ?
C14 C15 C151 117.2(7) . . ?
C16 C15 C14 125.1(7) . . ?
C16 C15 C151 117.7(7) . . ?
C154 C155 H155 119.3 . . ?
C156 C155 H155 119.3 . . ?
C156 C155 C154 121.4(8) . . ?
C202 C203 H203 119.2 . . ?
C204 C203 C202 121.6(7) . . ?
C204 C203 H203 119.2 . . ?
C103 C104 C105 118.1(7) . . ?
C103 C104 C107 121.4(8) . . ?
C105 C104 C107 120.4(7) . . ?
C18 C17 C16 108.0(7) . . ?
C18 C17 H17 126.0 . . ?
C16 C17 H17 126.0 . . ?
C11 C12 H12 126.3 . . ?
C13 C12 C11 107.5(7) . . ?
C13 C12 H12 126.3 . . ?
C51 C56 H56 119.8 . . ?
C51 C56 C55 120.4(8) . . ?
C55 C56 H56 119.8 . . ?
C154 C153 H153 118.5 . . ?
C152 C153 H153 118.5 . . ?
C152 C153 C154 122.9(8) . . ?
C156 C151 C15 121.5(7) . . ?
C156 C151 C152 118.2(7) . . ?
C152 C151 C15 120.3(7) . . ?
C155 C154 C157 121.2(8) . . ?
C153 C154 C155 116.9(8) . . ?
C153 C154 C157 121.9(8) . . ?
C155 C156 C151 121.4(8) . . ?
C155 C156 H156 119.3 . . ?
C151 C156 H156 119.3 . . ?
C153 C152 C151 119.2(9) . . ?
C153 C152 H152 120.4 . . ?
C151 C152 H152 120.4 . . ?
C56 C55 H55 119.2 . . ?
C54 C55 C56 121.7(9) . . ?
C54 C55 H55 119.2 . . ?
C204 C207 H20A 109.5 . . ?
C204 C207 H20B 109.5 . . ?
C204 C207 H20C 109.5 . . ?
H20A C207 H20B 109.5 . . ?
H20A C207 H20C 109.5 . . ?
H20B C207 H20C 109.5 . . ?
C55 C54 C57 122.4(10) . . ?
C55 C54 C53 117.6(8) . . ?
C53 C54 C57 120.0(10) . . ?
C154 C157 H15A 109.5 . . ?
C154 C157 H15B 109.5 . . ?
C154 C157 H15C 109.5 . . ?
H15A C157 H15B 109.5 . . ?
H15A C157 H15C 109.5 . . ?
H15B C157 H15C 109.5 . . ?
C104 C107 H10A 109.5 . . ?
C104 C107 H10B 109.5 . . ?
C104 C107 H10C 109.5 . . ?
H10A C107 H10B 109.5 . . ?
H10A C107 H10C 109.5 . . ?
H10B C107 H10C 109.5 . . ?
C51 C52 H52 119.6 . . ?
C51 C52 C53 120.8(9) . . ?
C53 C52 H52 119.6 . . ?
C54 C57 H57A 109.5 . . ?
C54 C57 H57B 109.5 . . ?
C54 C57 H57C 109.5 . . ?
H57A C57 H57B 109.5 . . ?
H57A C57 H57C 109.5 . . ?
H57B C57 H57C 109.5 . . ?
C54 C53 C52 121.5(9) . . ?
C54 C53 H53 119.2 . . ?
C52 C53 H53 119.2 . . ?
N22 Au10 N23 90.0(2) . . ?
N24 Au10 N22 178.0(2) . . ?
N24 Au10 N23 90.5(2) . . ?
C21 Au10 N22 90.3(3) . . ?
C21 Au10 N24 89.3(3) . . ?
C21 Au10 N23 176.5(3) . . ?
N3 C2A C1 108.0(6) . . ?
C32 C2A N3 110.7(7) . . ?
C32 C2A C1 141.2(7) . . ?
N2 C3A C4 108.6(6) . . ?
C33 C3A N2 105.4(7) . . ?
C33 C3A C4 145.9(8) . . ?

loop_
_geom_bond_atom_site_label_1
_geom_bond_atom_site_label_2
_geom_bond_distance
_geom_bond_site_symmetry_2
_geom_bond_publ_flag
Au1 Cl1 2.244(2) . ?
Au1 N33 1.994(7) . ?
Ag1 N22 2.044(6) . ?
Ag1 N24 2.031(6) . ?
Ag1 N23 2.052(6) . ?
Ag1 C21 2.014(7) . ?
N22 C6 1.388(9) . ?
N22 C9 1.383(9) . ?
N22 Au10 2.044(6) . ?
N24 C19 1.388(9) . ?
N24 C16 1.381(9) . ?
N24 Au10 2.031(6) . ?
N23 C14 1.387(9) . ?
N23 C11 1.377(10) . ?
N23 Au10 2.052(6) . ?
C201 C20 1.483(10) . ?
C201 C202 1.381(10) . ?
C201 C206 1.397(10) . ?
N33 C33 1.368(11) . ?
N33 C32 1.398(10) . ?
N2 C1 1.450(9) . ?
N2 C32 1.349(10) . ?
N2 C3A 1.388(10) . ?
C21 C1 1.371(10) . ?
C21 C4 1.404(10) . ?
C21 Au10 2.014(7) . ?
C5 C4 1.402(10) . ?
C5 C6 1.389(10) . ?
C5 C51 1.487(10) . ?
N3 C4 1.415(10) . ?
N3 C33 1.368(11) . ?
N3 C2A 1.388(10) . ?
C7 H7 0.9500 . ?
C7 C6 1.447(11) . ?
C7 C8 1.358(11) . ?
C1 C20 1.394(10) . ?
C1 C2A 1.450(9) . ?
C4 C3A 1.415(10) . ?
C20 C19 1.396(10) . ?
C9 C8 1.426(10) . ?
C9 C10 1.414(10) . ?
C8 H8 0.9500 . ?
C102 H102 0.9500 . ?
C102 C101 1.400(11) . ?
C102 C103 1.389(12) . ?
C19 C18 1.431(11) . ?
C14 C13 1.441(10) . ?
C14 C15 1.397(11) . ?
C106 H106 0.9500 . ?
C106 C101 1.388(10) . ?
C106 C105 1.404(11) . ?
C18 H18 0.9500 . ?
C18 C17 1.353(11) . ?
C101 C10 1.482(10) . ?
C202 H202 0.9500 . ?
C202 C203 1.395(11) . ?
C204 C205 1.378(11) . ?
C204 C203 1.379(11) . ?
C204 C207 1.507(11) . ?
C206 H206 0.9500 . ?
C206 C205 1.385(11) . ?
C10 C11 1.395(10) . ?
C51 C56 1.388(10) . ?
C51 C52 1.380(11) . ?
C16 C15 1.395(11) . ?
C16 C17 1.444(11) . ?
C33 H33 0.9500 . ?
C33 C3A 1.368(11) . ?
C103 H103 0.9500 . ?
C103 C104 1.386(11) . ?
C11 C12 1.440(10) . ?
C205 H205 0.9500 . ?
C13 H13 0.9500 . ?
C13 C12 1.349(11) . ?
C32 H32 0.9500 . ?
C32 C2A 1.349(10) . ?
C105 H105 0.9500 . ?
C105 C104 1.394(11) . ?
C15 C151 1.499(10) . ?
C155 H155 0.9500 . ?
C155 C154 1.391(12) . ?
C155 C156 1.373(11) . ?
C203 H203 0.9500 . ?
C104 C107 1.520(11) . ?
C17 H17 0.9500 . ?
C12 H12 0.9500 . ?
C56 H56 0.9500 . ?
C56 C55 1.400(11) . ?
C153 H153 0.9500 . ?
C153 C154 1.388(13) . ?
C153 C152 1.382(11) . ?
C151 C156 1.391(11) . ?
C151 C152 1.405(11) . ?
C154 C157 1.507(11) . ?
C156 H156 0.9500 . ?
C152 H152 0.9500 . ?
C55 H55 0.9500 . ?
C55 C54 1.365(13) . ?
C207 H20A 0.9800 . ?
C207 H20B 0.9800 . ?
C207 H20C 0.9800 . ?
C54 C57 1.522(12) . ?
C54 C53 1.384(15) . ?
C157 H15A 0.9800 . ?
C157 H15B 0.9800 . ?
C157 H15C 0.9800 . ?
C107 H10A 0.9800 . ?
C107 H10B 0.9800 . ?
C107 H10C 0.9800 . ?
C52 H52 0.9500 . ?
C52 C53 1.389(12) . ?
C57 H57A 0.9800 . ?
C57 H57B 0.9800 . ?
C57 H57C 0.9800 . ?
C53 H53 0.9500 . ?

loop_
_geom_torsion_atom_site_label_1
_geom_torsion_atom_site_label_2
_geom_torsion_atom_site_label_3
_geom_torsion_atom_site_label_4
_geom_torsion
_geom_torsion_site_symmetry_1
_geom_torsion_site_symmetry_2
_geom_torsion_site_symmetry_3
_geom_torsion_site_symmetry_4
_geom_torsion_publ_flag
Au1 N33 C33 N3 -171.3(5) . . . . ?
Au1 N33 C33 C3A -171.3(5) . . . . ?
Au1 N33 C32 N2 172.8(5) . . . . ?
Au1 N33 C32 C2A 172.8(5) . . . . ?
Ag1 N22 C6 C5 15.2(10) . . . . ?
Ag1 N22 C6 C7 -166.2(5) . . . . ?
Ag1 N22 C9 C8 166.3(5) . . . . ?
Ag1 N22 C9 C10 -17.0(10) . . . . ?
Ag1 N24 C19 C20 -16.1(10) . . . . ?
Ag1 N24 C19 C18 168.5(5) . . . . ?
Ag1 N24 C16 C15 12.2(11) . . . . ?
Ag1 N24 C16 C17 -170.0(5) . . . . ?
Ag1 N23 C14 C13 -172.0(5) . . . . ?
Ag1 N23 C14 C15 12.4(11) . . . . ?
Ag1 N23 C11 C10 -9.6(11) . . . . ?
Ag1 N23 C11 C12 171.0(5) . . . . ?
Ag1 C21 C1 C20 -12.1(11) . . . . ?
Ag1 C21 C4 C5 14.0(11) . . . . ?
N22 C9 C8 C7 1.2(8) . . . . ?
N22 C9 C10 C101 -172.5(6) . . . . ?
N22 C9 C10 C11 7.7(12) . . . . ?
N24 C19 C18 C17 3.0(9) . . . . ?
N24 C16 C15 C14 -9.4(13) . . . . ?
N24 C16 C15 C151 171.2(7) . . . . ?
N24 C16 C17 C18 0.6(9) . . . . ?
N23 C14 C13 C12 -0.3(9) . . . . ?
N23 C14 C15 C16 -4.0(13) . . . . ?
N23 C14 C15 C151 175.4(7) . . . . ?
N23 C11 C12 C13 3.0(9) . . . . ?
C201 C20 C19 N24 -173.4(6) . . . . ?
C201 C20 C19 C18 1.4(11) . . . . ?
C201 C202 C203 C204 -1.3(13) . . . . ?
C201 C206 C205 C204 -1.1(13) . . . . ?
N33 C33 C3A N2 -1.0(9) . . . . ?
N33 C33 C3A C4 175.1(10) . . . . ?
N33 C32 C2A N3 -2.0(8) . . . . ?
N33 C32 C2A C1 -177.6(8) . . . . ?
N2 C1 C20 C201 4.0(10) . . . . ?
N2 C1 C20 C19 -175.5(6) . . . . ?
C21 C1 C20 C201 -171.4(7) . . . . ?
C21 C1 C20 C19 9.1(11) . . . . ?
C21 C1 C2A N3 0.6(8) . . . . ?
C21 C1 C2A C32 176.2(9) . . . . ?
C21 C4 C3A N2 -2.6(8) . . . . ?
C21 C4 C3A C33 -178.6(11) . . . . ?
C5 C4 C3A N2 172.5(6) . . . . ?
C5 C4 C3A C33 -3.5(16) . . . . ?
C5 C51 C56 C55 176.6(8) . . . . ?
C5 C51 C52 C53 -175.0(11) . . . . ?
C1 N2 C32 N33 -177.6(8) . . . . ?
C1 N2 C3A C4 1.3(8) . . . . ?
C1 N2 C3A C33 179.0(6) . . . . ?
C1 C21 C4 C5 -171.8(7) . . . . ?
C1 C21 C4 N3 3.0(8) . . . . ?
C1 C21 C4 C3A 3.0(8) . . . . ?
C1 C20 C19 N24 6.1(11) . . . . ?
C1 C20 C19 C18 -179.1(7) . . . . ?
C4 C21 C1 N2 -2.2(8) . . . . ?
C4 C21 C1 C20 173.7(7) . . . . ?
C4 C21 C1 C2A -2.2(8) . . . . ?
C4 C5 C6 N22 -9.1(11) . . . . ?
C4 C5 C6 C7 172.5(7) . . . . ?
C4 C5 C51 C56 -64.2(10) . . . . ?
C4 C5 C51 C52 111.5(10) . . . . ?
C4 N3 C33 N33 175.1(10) . . . . ?
C4 N3 C2A C1 1.3(8) . . . . ?
C4 N3 C2A C32 -175.8(6) . . . . ?
C20 C201 C202 C203 -179.8(7) . . . . ?
C20 C201 C206 C205 -179.0(7) . . . . ?
C20 C1 C2A N3 -175.9(6) . . . . ?
C20 C1 C2A C32 -0.3(14) . . . . ?
C20 C19 C18 C17 -172.5(7) . . . . ?
C6 N22 C9 C8 -2.0(7) . . . . ?
C6 N22 C9 C10 174.8(7) . . . . ?
C6 C5 C4 C21 -6.7(11) . . . . ?
C6 C5 C4 N3 179.3(7) . . . . ?
C6 C5 C4 C3A 179.3(7) . . . . ?
C6 C5 C51 C56 114.9(9) . . . . ?
C6 C5 C51 C52 -69.4(11) . . . . ?
C6 C7 C8 C9 0.0(8) . . . . ?
C9 N22 C6 C5 -176.7(7) . . . . ?
C9 N22 C6 C7 1.9(7) . . . . ?
C9 C10 C11 N23 6.7(12) . . . . ?
C9 C10 C11 C12 -174.0(7) . . . . ?
C8 C7 C6 N22 -1.2(8) . . . . ?
C8 C7 C6 C5 177.5(7) . . . . ?
C8 C9 C10 C101 3.8(11) . . . . ?
C8 C9 C10 C11 -176.1(7) . . . . ?
C102 C101 C10 C9 60.8(10) . . . . ?
C102 C101 C10 C11 -119.3(8) . . . . ?
C102 C103 C104 C105 1.7(12) . . . . ?
C102 C103 C104 C107 -179.7(8) . . . . ?
C19 N24 C16 C15 -176.5(7) . . . . ?
C19 N24 C16 C17 1.3(8) . . . . ?
C19 C18 C17 C16 -2.1(9) . . . . ?
C14 N23 C11 C10 176.3(7) . . . . ?
C14 N23 C11 C12 -3.1(8) . . . . ?
C14 C13 C12 C11 -1.6(9) . . . . ?
C14 C15 C151 C156 -104.2(10) . . . . ?
C14 C15 C151 C152 75.5(11) . . . . ?
C106 C101 C10 C9 -123.0(8) . . . . ?
C106 C101 C10 C11 56.9(9) . . . . ?
C106 C105 C104 C103 -2.1(11) . . . . ?
C106 C105 C104 C107 179.3(7) . . . . ?
C101 C102 C103 C104 0.0(12) . . . . ?
C101 C106 C105 C104 0.9(11) . . . . ?
C101 C10 C11 N23 -173.2(7) . . . . ?
C101 C10 C11 C12 6.1(11) . . . . ?
C202 C201 C20 C1 -94.8(9) . . . . ?
C202 C201 C20 C19 84.8(9) . . . . ?
C202 C201 C206 C205 -0.6(12) . . . . ?
C206 C201 C20 C1 83.6(9) . . . . ?
C206 C201 C20 C19 -96.9(9) . . . . ?
C206 C201 C202 C203 1.8(12) . . . . ?
C10 C9 C8 C7 -175.6(7) . . . . ?
C10 C11 C12 C13 -176.4(7) . . . . ?
C51 C5 C4 C21 172.4(7) . . . . ?
C51 C5 C4 N3 -1.6(10) . . . . ?
C51 C5 C4 C3A -1.6(10) . . . . ?
C51 C5 C6 N22 171.8(6) . . . . ?
C51 C5 C6 C7 -6.6(10) . . . . ?
C51 C56 C55 C54 -2.1(14) . . . . ?
C51 C52 C53 C54 -1(2) . . . . ?
C16 N24 C19 C20 172.8(7) . . . . ?
C16 N24 C19 C18 -2.6(8) . . . . ?
C16 C15 C151 C156 75.2(11) . . . . ?
C16 C15 C151 C152 -105.1(10) . . . . ?
C33 N33 C32 N2 1.3(8) . . . . ?
C33 N33 C32 C2A 1.3(8) . . . . ?
C33 N3 C4 C21 -178.6(11) . . . . ?
C33 N3 C4 C5 -3.5(16) . . . . ?
C33 N3 C2A C1 179.0(6) . . . . ?
C33 N3 C2A C32 1.9(8) . . . . ?
C103 C102 C101 C106 -1.2(11) . . . . ?
C103 C102 C101 C10 175.0(7) . . . . ?
C11 N23 C14 C13 2.1(8) . . . . ?
C11 N23 C14 C15 -173.4(8) . . . . ?
C205 C204 C203 C202 -0.4(12) . . . . ?
C13 C14 C15 C16 -178.7(8) . . . . ?
C13 C14 C15 C151 0.7(12) . . . . ?
C32 N33 C33 N3 -0.2(9) . . . . ?
C32 N33 C33 C3A -0.2(9) . . . . ?
C32 N2 C1 C21 176.2(9) . . . . ?
C32 N2 C1 C20 -0.3(14) . . . . ?
C32 N2 C3A C4 -175.8(6) . . . . ?
C32 N2 C3A C33 1.9(8) . . . . ?
C105 C106 C101 C102 0.8(11) . . . . ?
C105 C106 C101 C10 -175.4(7) . . . . ?
C15 C14 C13 C12 175.2(8) . . . . ?
C15 C16 C17 C18 178.4(8) . . . . ?
C15 C151 C156 C155 -179.7(8) . . . . ?
C15 C151 C152 C153 179.6(8) . . . . ?
C203 C204 C205 C206 1.6(13) . . . . ?
C17 C16 C15 C14 173.2(8) . . . . ?
C17 C16 C15 C151 -6.2(12) . . . . ?
C56 C51 C52 C53 0.8(17) . . . . ?
C56 C55 C54 C57 -178.6(10) . . . . ?
C56 C55 C54 C53 1.7(16) . . . . ?
C154 C155 C156 C151 0.8(15) . . . . ?
C154 C153 C152 C151 -0.5(15) . . . . ?
C156 C155 C154 C153 -1.9(14) . . . . ?
C156 C155 C154 C157 178.0(9) . . . . ?
C156 C151 C152 C153 -0.7(13) . . . . ?
C152 C153 C154 C155 1.8(15) . . . . ?
C152 C153 C154 C157 -178.1(9) . . . . ?
C152 C151 C156 C155 0.6(14) . . . . ?
C55 C54 C53 C52 0(2) . . . . ?
C207 C204 C205 C206 -177.9(8) . . . . ?
C207 C204 C203 C202 179.2(8) . . . . ?
C52 C51 C56 C55 0.8(14) . . . . ?
C57 C54 C53 C52 -179.7(12) . . . . ?
Au10 N22 C6 C5 15.2(10) . . . . ?
Au10 N22 C6 C7 -166.2(5) . . . . ?
Au10 N22 C9 C8 166.3(5) . . . . ?
Au10 N22 C9 C10 -17.0(10) . . . . ?
Au10 N24 C19 C20 -16.1(10) . . . . ?
Au10 N24 C19 C18 168.5(5) . . . . ?
Au10 N24 C16 C15 12.2(11) . . . . ?
Au10 N24 C16 C17 -170.0(5) . . . . ?
Au10 N23 C14 C13 -172.0(5) . . . . ?
Au10 N23 C14 C15 12.4(11) . . . . ?
Au10 N23 C11 C10 -9.6(11) . . . . ?
Au10 N23 C11 C12 171.0(5) . . . . ?
Au10 C21 C1 C20 -12.1(11) . . . . ?
Au10 C21 C4 C5 14.0(11) . . . . ?
C2A N3 C4 C21 -2.6(8) . . . . ?
C2A N3 C4 C5 172.5(6) . . . . ?
C2A N3 C33 N33 -1.0(9) . . . . ?
C2A C1 C20 C201 4.0(10) . . . . ?
C2A C1 C20 C19 -175.5(6) . . . . ?
C3A N2 C1 C21 0.6(8) . . . . ?
C3A N2 C1 C20 -175.9(6) . . . . ?
C3A N2 C32 N33 -2.0(8) . . . . ?

loop_
_exptl_oxdiff_crystal_face_indexfrac_h
_exptl_oxdiff_crystal_face_indexfrac_k
_exptl_oxdiff_crystal_face_indexfrac_l
_exptl_oxdiff_crystal_face_x
_exptl_oxdiff_crystal_face_y
_exptl_oxdiff_crystal_face_z
2.6524 5.7305 -2.1104 -0.1363 0.7479 0.6497
0.0505 -5.8646 3.1876 0.0993 -0.5563 -0.8251
-10.2356 0.2722 6.5837 0.6380 -0.5988 0.4841
0.1155 5.1598 -9.7588 -0.4184 0.4022 0.8144
2.1977 -0.6261 -19.3098 -0.9805 -0.1834 0.0701
-10.3814 -0.0466 -3.8339 0.1517 -0.7895 0.5947
10.3746 -0.0502 3.8837 -0.1499 0.7797 -0.6079
-9.7164 -0.0523 9.1050 0.7369 -0.5601 0.3786
9.7164 0.0523 -9.1050 -0.7369 0.5601 -0.3786
-2.5295 0.0407 -18.8579 -0.8028 -0.4409 0.4015
2.6556 -0.1602 18.7819 0.7942 0.4363 -0.4230
-9.2209 -2.9057 -1.8577 0.1836 -0.9748 0.1267
-9.4830 -2.6046 -2.1179 0.1823 -0.9659 0.1841
9.6434 -1.4334 -7.9440 -0.6924 0.4181 -0.5880
-0.0465 -0.0139 19.6465 0.9223 0.2735 -0.2731
-4.1268 3.2783 14.8985 0.8574 0.2588 0.4449
7.1073 0.0132 14.0458 0.4313 0.7003 -0.5687
2.3260 4.6708 11.1634 0.4876 0.8036 0.3414

loop_
_smtbx_masks_void_nr
_smtbx_masks_void_average_x
_smtbx_masks_void_average_y
_smtbx_masks_void_average_z
_smtbx_masks_void_volume
_smtbx_masks_void_count_electrons
_smtbx_masks_void_content
1 0.250 -0.100 0.250 460.6 141.7 '1 C6H14,2 CH2Cl2'
2 -0.250 -0.565 0.750 460.6 141.9 '1 C6H14,2 CH2Cl2'
